data_7064326
loop_
_publ_author_name
'Jios, Eliana'
'Salvador Vallejo, Lorena E.'
'Echeverr\'ia, Gustavo A.'
'Piro, Oscar E.'
'Jios, Jorge L.'
'Naso, Luciana G.'
'Ulic, Sonia E.'

_publ_section_title
;
 Hydrogen bonding and charge transfer in trifluoromethylated
 \b-aminoenones: a combined experimental and theoretical study
;
_journal_issue 4
_journal_name_full 'New Journal of Chemistry'
_journal_page_first 1809
_journal_page_last 1823
_journal_paper_doi 10.1039/D5NJ04291G
_journal_volume 50
_journal_year 2026
_chemical_formula_sum 'C10 H7 F3 N2 O4'
_chemical_formula_weight 276.18
_chemical_name_systematic (2Z)-3-amino-4,4,4-trifluoro-1-(2-hidroxy-5-nitrophenyl)but-2-en-1-one
_space_group_crystal_system monoclinic
_space_group_IT_number 14
_space_group_name_Hall '-P 2yn'
_space_group_name_H-M_alt 'P 1 21/n 1'
_atom_sites_solution_hydrogens difmap
_atom_sites_solution_primary dual
_atom_sites_solution_secondary difmap
_audit_creation_method SHELXL-2014/7
_audit_update_record
;
2025-02-14 deposited with the CCDC.	2025-12-15 downloaded from the CCDC.
;
_cell_angle_alpha 90
_cell_angle_beta 94.606(7)
_cell_angle_gamma 90
_cell_formula_units_Z 4
_cell_length_a 5.0511(3)
_cell_length_b 15.3395(7)
_cell_length_c 14.7473(11)
_cell_measurement_reflns_used 1168
_cell_measurement_temperature 293(2)
_cell_measurement_theta_max 27.507<0
_cell_measurement_theta_min 3.8330
_cell_volume 1138.95(12)
_computing_cell_refinement 'CrysAlisPro 1.171.38.41 (Rigaku OD, 2015)'
_computing_data_collection 'CrysAlisPro 1.171.38.41 (Rigaku OD, 2015)'
_computing_data_reduction 'CrysAlisPro 1.171.38.41 (Rigaku OD, 2015)'
_computing_molecular_graphics 'ORTEP for Windows (Farrugia, 2012)'
_computing_publication_material 'SHELXL-2014/7 (Sheldrick, 2014)'
_computing_structure_refinement 'SHELXL-2014/7 (Sheldrick, 2014)'
_computing_structure_solution 'SHELXT (Sheldrick, 2015)'
_diffrn_ambient_temperature 295(2)
_diffrn_detector 'CCD plate'
_diffrn_detector_area_resol_mean 16.0604
_diffrn_detector_type Eos
_diffrn_measured_fraction_theta_full 0.998
_diffrn_measured_fraction_theta_max 0.845
_diffrn_measurement_device 'four-circle diffractometer'
_diffrn_measurement_device_type 'Xcalibur, Eos, Gemini'
_diffrn_radiation_monochromator graphite
_diffrn_radiation_probe x-ray
_diffrn_radiation_type 'Mo K\a'
_diffrn_radiation_wavelength 0.71073
_diffrn_reflns_av_R_equivalents 0.0262
_diffrn_reflns_av_unetI/netI 0.0373
_diffrn_reflns_Laue_measured_fraction_full 0.998
_diffrn_reflns_Laue_measured_fraction_max 0.845
_diffrn_reflns_limit_h_max 6
_diffrn_reflns_limit_h_min -6
_diffrn_reflns_limit_k_max 18
_diffrn_reflns_limit_k_min -20
_diffrn_reflns_limit_l_max 19
_diffrn_reflns_limit_l_min -19
_diffrn_reflns_number 5157
_diffrn_reflns_point_group_measured_fraction_full 0.998
_diffrn_reflns_point_group_measured_fraction_max 0.845
_diffrn_reflns_theta_full 25.242
_diffrn_reflns_theta_max 28.652
_diffrn_reflns_theta_min 3.073
_diffrn_source 'fine-focus sealed X-ray tube'
_diffrn_source_type 'Enhance (Mo) X-ray Source'
_exptl_absorpt_coefficient_mu 0.156
_exptl_absorpt_correction_T_max 1.00000
_exptl_absorpt_correction_T_min 0.86242
_exptl_absorpt_correction_type multi-scan
_exptl_absorpt_process_details
;
CrysAlisPro 1.171.38.41 (Rigaku Oxford Diffraction, 2015)
Empirical absorption correction using spherical harmonics,
 implemented in SCALE3 ABSPACK scaling algorithm.
;
_exptl_crystal_colour yellow
_exptl_crystal_density_diffrn 1.611
_exptl_crystal_description fragment
_exptl_crystal_F_000 560
_exptl_crystal_recrystallization_method 'Re-crystallisation from solvent: petroleum ether:ethyl acetate (9:1)'
_exptl_crystal_size_max 0.758
_exptl_crystal_size_mid 0.465
_exptl_crystal_size_min 0.138
_refine_diff_density_max 0.392
_refine_diff_density_min -0.311
_refine_diff_density_rms 0.051
_refine_ls_extinction_method none
_refine_ls_goodness_of_fit_ref 1.035
_refine_ls_hydrogen_treatment refall
_refine_ls_matrix_type full
_refine_ls_number_parameters 200
_refine_ls_number_reflns 2475
_refine_ls_number_restraints 0
_refine_ls_restrained_S_all 1.035
_refine_ls_R_factor_all 0.0938
_refine_ls_R_factor_gt 0.0607
_refine_ls_shift/su_max 0.019
_refine_ls_shift/su_mean 0.004
_refine_ls_structure_factor_coef Fsqd
_refine_ls_weighting_details 'w=1/[\s^2^(Fo^2^)+(0.0900P)^2^+0.3884P] where P=(Fo^2^+2Fc^2^)/3'
_refine_ls_weighting_scheme calc
_refine_ls_wR_factor_gt 0.1612
_refine_ls_wR_factor_ref 0.1884
_reflns_Friedel_coverage 0.000
_reflns_number_gt 1600
_reflns_number_total 2475
_reflns_threshold_expression 'I > 2\s(I)'
_cod_data_source_file d5nj04291g2.cif
_cod_data_source_block shelx_CCDC1
_cod_original_sg_symbol_H-M 'P 21/n'
_cod_database_code 7064326
_shelx_shelxl_version_number 2014/7
_shelx_space_group_comment
;
The symmetry employed for this shelxl refinement is uniquely defined
by the following loop, which should always be used as a source of
symmetry information in preference to the above space-group names.
They are only intended as comments.
;
_oxdiff_exptl_absorpt_empirical_full_min 0.845
_oxdiff_exptl_absorpt_empirical_full_max 1.191
_oxdiff_exptl_absorpt_empirical_details
;
Empirical correction (ABSPACK) includes:
- Absorption correction using spherical harmonics
- Frame scaling
;

loop_
_space_group_symop_operation_xyz
'x, y, z'
'-x+1/2, y+1/2, -z+1/2'
'-x, -y, -z'
'x-1/2, -y-1/2, z-1/2'

loop_
_atom_site_label
_atom_site_type_symbol
_atom_site_fract_x
_atom_site_fract_y
_atom_site_fract_z
_atom_site_U_iso_or_equiv
_atom_site_adp_type
_atom_site_occupancy
_atom_site_site_symmetry_order
_atom_site_calc_flag
_atom_site_refinement_flags_posn
_atom_site_refinement_flags_adp
_atom_site_refinement_flags_occupancy
_atom_site_disorder_assembly
_atom_site_disorder_group
F1 F 1.2747(5) 0.88687(13) 0.5637(2) 0.1246(11) Uani 1 1 d . . . . .
F2 F 1.0024(6) 0.90873(12) 0.45231(16) 0.1112(9) Uani 1 1 d . . . . .
F3 F 0.8758(5) 0.90624(11) 0.58427(18) 0.1004(8) Uani 1 1 d . . . . .
O1 O 0.6838(4) 0.45665(11) 0.58751(14) 0.0546(6) Uani 1 1 d . . . . .
O2 O 0.8975(4) 0.59058(11) 0.52437(13) 0.0504(5) Uani 1 1 d . . . . .
O3 O 0.1340(5) 0.75116(14) 0.79395(18) 0.0860(8) Uani 1 1 d . . . . .
O4 O -0.0478(5) 0.63894(17) 0.84727(17) 0.0851(8) Uani 1 1 d . . . . .
N1 N 1.1466(5) 0.73428(17) 0.46327(18) 0.0545(7) Uani 1 1 d . . . . .
N2 N 0.1058(5) 0.67301(17) 0.79832(16) 0.0551(6) Uani 1 1 d . . . . .
C1 C 0.5815(5) 0.60269(15) 0.63315(16) 0.0371(5) Uani 1 1 d . . . . .
C2 C 0.5467(5) 0.51128(15) 0.63659(17) 0.0415(6) Uani 1 1 d . . . . .
C3 C 0.3663(6) 0.47524(18) 0.69320(19) 0.0512(7) Uani 1 1 d . . . . .
C4 C 0.2228(6) 0.52708(18) 0.74632(19) 0.0511(7) Uani 1 1 d . . . . .
C5 C 0.2580(5) 0.61647(17) 0.74260(17) 0.0436(6) Uani 1 1 d . . . . .
C6 C 0.4323(5) 0.65421(16) 0.68755(17) 0.0416(6) Uani 1 1 d . . . . .
C7 C 0.7730(5) 0.64082(15) 0.57293(16) 0.0404(6) Uani 1 1 d . . . . .
C8 C 0.8182(5) 0.73212(16) 0.57304(18) 0.0439(6) Uani 1 1 d . . . . .
C9 C 0.9945(5) 0.77158(15) 0.52084(17) 0.0429(6) Uani 1 1 d . . . . .
C10 C 1.0345(6) 0.86872(18) 0.5310(2) 0.0559(7) Uani 1 1 d . . . . .
H1O H 0.796(7) 0.490(2) 0.555(2) 0.078(11) Uiso 1 1 d . . . . .
H1N H 1.130(6) 0.675(2) 0.456(2) 0.068(9) Uiso 1 1 d . . . . .
H2N H 1.247(6) 0.765(2) 0.434(2) 0.066(10) Uiso 1 1 d . . . . .
H3 H 0.350(6) 0.413(2) 0.696(2) 0.063(9) Uiso 1 1 d . . . . .
H4 H 0.108(6) 0.505(2) 0.791(2) 0.068(9) Uiso 1 1 d . . . . .
H6 H 0.453(5) 0.7146(19) 0.6879(18) 0.049(7) Uiso 1 1 d . . . . .
H8 H 0.730(5) 0.7696(18) 0.6109(19) 0.051(8) Uiso 1 1 d . . . . .

loop_
_atom_site_aniso_label
_atom_site_aniso_U_11
_atom_site_aniso_U_22
_atom_site_aniso_U_33
_atom_site_aniso_U_23
_atom_site_aniso_U_13
_atom_site_aniso_U_12
F1 0.0843(16) 0.0634(13) 0.221(3) -0.0406(16) -0.0191(18) -0.0171(11)
F2 0.199(3) 0.0434(10) 0.0932(16) 0.0171(10) 0.0269(17) -0.0029(13)
F3 0.1271(19) 0.0402(10) 0.145(2) -0.0162(11) 0.0769(16) -0.0067(10)
O1 0.0645(12) 0.0330(9) 0.0711(13) -0.0060(9) 0.0351(10) 0.0022(8)
O2 0.0582(11) 0.0376(9) 0.0595(11) -0.0051(8) 0.0297(9) -0.0005(8)
O3 0.115(2) 0.0483(13) 0.1018(18) -0.0151(12) 0.0542(16) 0.0118(12)
O4 0.0917(17) 0.0827(17) 0.0896(17) -0.0009(13) 0.0607(15) 0.0135(13)
N1 0.0630(16) 0.0401(13) 0.0639(16) 0.0006(11) 0.0273(13) -0.0065(11)
N2 0.0591(15) 0.0584(15) 0.0499(13) -0.0020(11) 0.0185(12) 0.0141(11)
C1 0.0411(13) 0.0328(11) 0.0384(12) 0.0004(10) 0.0104(10) 0.0023(9)
C2 0.0470(14) 0.0335(12) 0.0456(13) -0.0021(10) 0.0133(11) 0.0034(10)
C3 0.0599(17) 0.0353(13) 0.0616(17) 0.0058(12) 0.0251(14) 0.0010(12)
C4 0.0545(16) 0.0488(15) 0.0529(15) 0.0089(13) 0.0227(13) 0.0044(12)
C5 0.0473(14) 0.0454(14) 0.0395(13) -0.0003(11) 0.0122(11) 0.0101(11)
C6 0.0479(14) 0.0339(13) 0.0440(14) -0.0008(11) 0.0103(11) 0.0041(10)
C7 0.0430(13) 0.0364(12) 0.0434(13) -0.0006(11) 0.0127(11) 0.0013(10)
C8 0.0467(14) 0.0348(12) 0.0518(15) -0.0015(11) 0.0140(12) 0.0020(10)
C9 0.0455(13) 0.0340(12) 0.0495(15) 0.0012(11) 0.0054(12) 0.0006(10)
C10 0.0616(18) 0.0390(14) 0.0693(19) 0.0015(14) 0.0189(15) -0.0048(13)

loop_
_atom_type_symbol
_atom_type_description
_atom_type_scat_dispersion_real
_atom_type_scat_dispersion_imag
_atom_type_scat_source
C C 0.0033 0.0016 'International Tables Vol C Tables 4.2.6.8 and 6.1.1.4'
H H 0.0000 0.0000 'International Tables Vol C Tables 4.2.6.8 and 6.1.1.4'
N N 0.0061 0.0033 'International Tables Vol C Tables 4.2.6.8 and 6.1.1.4'
O O 0.0106 0.0060 'International Tables Vol C Tables 4.2.6.8 and 6.1.1.4'
F F 0.0171 0.0103 'International Tables Vol C Tables 4.2.6.8 and 6.1.1.4'

loop_
_geom_angle_atom_site_label_1
_geom_angle_atom_site_label_2
_geom_angle_atom_site_label_3
_geom_angle
_geom_angle_site_symmetry_1
_geom_angle_site_symmetry_3
_geom_angle_publ_flag
O4 N2 O3 122.7(2) . . ?
O4 N2 C5 118.0(2) . . ?
O3 N2 C5 119.4(2) . . ?
C6 C1 C2 117.9(2) . . ?
C6 C1 C7 122.0(2) . . ?
C2 C1 C7 120.0(2) . . ?
O1 C2 C3 117.8(2) . . ?
O1 C2 C1 122.1(2) . . ?
C3 C2 C1 120.1(2) . . ?
C4 C3 C2 120.9(3) . . ?
C3 C4 C5 118.6(2) . . ?
C6 C5 C4 122.1(2) . . ?
C6 C5 N2 118.4(2) . . ?
C4 C5 N2 119.5(2) . . ?
C5 C6 C1 120.3(2) . . ?
O2 C7 C8 121.2(2) . . ?
O2 C7 C1 118.7(2) . . ?
C8 C7 C1 120.0(2) . . ?
C9 C8 C7 123.3(2) . . ?
N1 C9 C8 127.6(2) . . ?
N1 C9 C10 114.3(2) . . ?
C8 C9 C10 118.0(2) . . ?
F1 C10 F3 106.5(3) . . ?
F1 C10 F2 105.9(3) . . ?
F3 C10 F2 106.8(3) . . ?
F1 C10 C9 111.2(2) . . ?
F3 C10 C9 114.4(2) . . ?
F2 C10 C9 111.6(2) . . ?

loop_
_geom_bond_atom_site_label_1
_geom_bond_atom_site_label_2
_geom_bond_distance
_geom_bond_site_symmetry_2
_geom_bond_publ_flag
F1 C10 1.299(4) . ?
F2 C10 1.311(3) . ?
F3 C10 1.301(3) . ?
O1 C2 1.337(3) . ?
O2 C7 1.255(3) . ?
O3 N2 1.210(3) . ?
O4 N2 1.219(3) . ?
N1 C9 1.320(3) . ?
N2 C5 1.456(3) . ?
C1 C6 1.390(3) . ?
C1 C2 1.415(3) . ?
C1 C7 1.485(3) . ?
C2 C3 1.398(3) . ?
C3 C4 1.365(4) . ?
C4 C5 1.384(4) . ?
C5 C6 1.373(4) . ?
C7 C8 1.419(3) . ?
C8 C9 1.365(3) . ?
C9 C10 1.510(3) . ?

loop_
_geom_torsion_atom_site_label_1
_geom_torsion_atom_site_label_2
_geom_torsion_atom_site_label_3
_geom_torsion_atom_site_label_4
_geom_torsion
_geom_torsion_site_symmetry_1
_geom_torsion_site_symmetry_2
_geom_torsion_site_symmetry_3
_geom_torsion_site_symmetry_4
_geom_torsion_publ_flag
C6 C1 C2 O1 -179.2(2) . . . . ?
C7 C1 C2 O1 0.7(4) . . . . ?
C6 C1 C2 C3 0.2(4) . . . . ?
C7 C1 C2 C3 -179.9(2) . . . . ?
O1 C2 C3 C4 178.9(3) . . . . ?
C1 C2 C3 C4 -0.5(4) . . . . ?
C2 C3 C4 C5 0.5(4) . . . . ?
C3 C4 C5 C6 -0.2(4) . . . . ?
C3 C4 C5 N2 179.6(2) . . . . ?
O4 N2 C5 C6 -179.7(3) . . . . ?
O3 N2 C5 C6 0.9(4) . . . . ?
O4 N2 C5 C4 0.5(4) . . . . ?
O3 N2 C5 C4 -178.9(3) . . . . ?
C4 C5 C6 C1 -0.1(4) . . . . ?
N2 C5 C6 C1 -179.9(2) . . . . ?
C2 C1 C6 C5 0.1(4) . . . . ?
C7 C1 C6 C5 -179.8(2) . . . . ?
C6 C1 C7 O2 -178.7(2) . . . . ?
C2 C1 C7 O2 1.4(3) . . . . ?
C6 C1 C7 C8 3.2(4) . . . . ?
C2 C1 C7 C8 -176.7(2) . . . . ?
O2 C7 C8 C9 0.7(4) . . . . ?
C1 C7 C8 C9 178.8(2) . . . . ?
C7 C8 C9 N1 0.4(4) . . . . ?
C7 C8 C9 C10 -176.8(2) . . . . ?
N1 C9 C10 F1 -62.5(4) . . . . ?
C8 C9 C10 F1 115.0(3) . . . . ?
N1 C9 C10 F3 176.8(3) . . . . ?
C8 C9 C10 F3 -5.7(4) . . . . ?
N1 C9 C10 F2 55.5(3) . . . . ?
C8 C9 C10 F2 -127.0(3) . . . . ?
